data_7129133
loop_
_publ_author_name
'Feuerstein, Wolfram'
'Varava, Paul'
'Fadaei-Tirani, Farzaneh'
'Scopelliti, Rosario'
'Severin, Kay'

_publ_section_title
;
 Synthesis, structural characterization, and coordination chemistry of
 imidazole-based alkylidene ketenes.
;
_journal_issue 87
_journal_name_full 'Chemical communications (Cambridge, England)'
_journal_page_first 11509
_journal_page_last 11512
_journal_paper_doi 10.1039/d1cc05161j
_journal_volume 57
_journal_year 2021
_chemical_absolute_configuration rmad
_chemical_formula_moiety 'C29 H36 Au Cl N2 O'
_chemical_formula_sum 'C29 H36 Au Cl N2 O'
_chemical_formula_weight 661.01
_space_group_crystal_system orthorhombic
_space_group_IT_number 33
_space_group_name_Hall 'P 2c -2n'
_space_group_name_H-M_alt 'P n a 21'
_atom_sites_solution_hydrogens geom
_atom_sites_solution_primary dual
_atom_sites_solution_secondary difmap
_audit_creation_date 2021-04-25
_audit_creation_method
;
Olex2 1.3
(compiled 2020.11.12 svn.r5f609507 for OlexSys, GUI svn.r6272)
;
_audit_update_record
;
2021-07-06 deposited with the CCDC.	2021-10-11 downloaded from the CCDC.
;
_cell_angle_alpha 90
_cell_angle_beta 90
_cell_angle_gamma 90
_cell_formula_units_Z 4
_cell_length_a 20.61099(13)
_cell_length_b 12.54486(9)
_cell_length_c 10.50093(7)
_cell_measurement_reflns_used 39680
_cell_measurement_temperature 140.00(10)
_cell_measurement_theta_max 72.6140
_cell_measurement_theta_min 3.4990
_cell_volume 2715.14(3)
_computing_cell_refinement 'CrysAlisPro 1.171.41.105a (Rigaku OD, 2021)'
_computing_data_collection 'CrysAlisPro 1.171.41.105a (Rigaku OD, 2021)'
_computing_data_reduction 'CrysAlisPro 1.171.41.105a (Rigaku OD, 2021)'
_computing_molecular_graphics 'Olex2 1.3 (Dolomanov et al., 2009)'
_computing_publication_material 'Olex2 1.3 (Dolomanov et al., 2009)'
_computing_structure_refinement 'ShelXL 2018/3 (Sheldrick, 2015)'
_computing_structure_solution 'ShelXT 2018/2 (Sheldrick, 2015)'
_diffrn_ambient_environment N~2~
_diffrn_ambient_temperature 140.00(10)
_diffrn_detector 'CCD plate'
_diffrn_detector_area_resol_mean 5.2817
_diffrn_detector_type AtlasS2
_diffrn_measured_fraction_theta_full 1.000
_diffrn_measured_fraction_theta_max 0.996
_diffrn_measurement_details
;
List of Runs (angles in degrees, time in seconds):

  # Type    Start    End  Width  t~exp~   \w     \q     \k     \f   Frames
#--------------------------------------------------------------------------
  1  \w    -81.00   9.00   1.00    1.00    --  -40.91 107.00-134.00   90
  2  \w     12.00  84.00   1.00    1.00    --   40.91-107.00 127.00   72
  3  \w    117.00 142.00   1.00    1.00    --  105.15 107.00-134.00   25
  4  \w     40.00 108.00   1.00    1.00    --  105.15-107.00 127.00   68
  5  \w     -4.00  21.00   1.00    1.00    --   34.00  93.00  28.54   25
  6  \w     -1.00  27.00   1.00    1.00    --   34.00  87.00  75.26   28
  7  \w   -114.00 -16.00   1.00    1.00    --  -40.91 -38.00 -60.00   98
  8  \w   -113.00 -16.00   1.00    1.00    --  -40.91 -38.00  90.00   97
  9  \w   -115.00 -16.00   1.00    1.00    --  -40.91 -38.00-150.00   99
 10  \w     28.00  92.00   1.00    1.00    --   40.91-125.00  90.00   64
 11  \w      5.00  30.00   1.00    1.00    --   40.91  87.00-164.71   25
 12  \w     14.00  40.00   1.00    1.00    --   46.00  79.00 -27.91   26
 13  \w     16.00  41.00   1.00    1.00    --   50.00  81.00  42.72   25
 14  \w     16.00  41.00   1.00    1.00    --   50.00  81.00  -5.51   25
 15  \w     16.00  41.00   1.00    1.00    --   50.00  82.00 -93.04   25
 16  \w     16.00  41.00   1.00    1.00    --   50.00  82.00-171.27   25
 17  \w     16.00  42.00   1.00    1.00    --   50.00  81.00  90.62   26
 18  \w     27.00  57.00   1.00    1.00    --   58.00  71.00 158.18   30
 19  \w     63.00 130.00   1.00    1.00    --   58.00  71.00 158.18   67
 20  \w     28.00  55.00   1.00    1.00    --   58.00  69.00-116.07   27
 21  \w     35.00  62.00   1.00    1.00    --   66.00  70.00 -90.31   27
 22  \w     92.00 119.00   1.00    1.00    --   66.00  70.00 -90.31   27
 23  \w     94.00 121.00   1.00    1.00    --   66.00  69.00  13.43   27
 24  \w     35.00  80.00   1.00    1.00    --   66.00  69.00  13.43   45
 25  \w     35.00  74.00   1.00    1.00    --   66.00  71.00  84.39   39
 26  \w     35.00  60.00   1.00    1.00    --   66.00  71.00 -48.89   25
 27  \w    112.00 140.00   1.00    1.00    --   66.00  71.00 -48.89   28
 28  \w     40.00  65.00   1.00    1.00    --   70.00  69.00-166.94   25
 29  \w     43.00  69.00   1.00    1.00    --   74.00  70.00 -24.26   26
 30  \w     43.00  74.00   1.00    1.00    --   74.00  69.00 146.01   31
 31  \w     47.00  73.00   1.00    1.00    --   78.00  69.00 101.84   26
 32  \w     52.00  80.00   1.00    1.00    --   82.00  67.00-137.29   28
 33  \w     51.00  80.00   1.00    1.00    --   82.00  70.00-162.33   29
 34  \w     54.00  81.00   1.00    1.00    --   82.00  63.00  -2.09   27
 35  \w     52.00  93.00   1.00    1.00    --   82.00  65.00  32.67   41
 36  \w     56.00  81.00   1.00    1.00    --   86.00  69.00 -68.40   25
 37  \w     55.00  84.00   1.00    1.00    --   86.00  69.00 175.98   29
 38  \w    114.00 158.00   1.00    1.00    --   86.00  66.00 107.72   44
 39  \w     57.00  83.00   1.00    1.00    --   86.00  66.00 107.72   26
 40  \w    124.00 152.00   1.00    1.00    --   86.00  69.00 175.98   28
 41  \w     63.00  90.00   1.00    1.00    --   90.00  55.00 -19.99   27
 42  \w     60.00  87.00   1.00    1.00    --   90.00  65.00-105.32   27
 43  \w    114.00 157.00   1.00    1.00    --  105.15  61.00 120.00   43
 44  \w     76.00 103.00   1.00    1.00    --  105.15  61.00 120.00   27
 45  \w     76.00 106.00   1.00    1.00    --  105.15  61.00  60.00   30
 46  \w    118.00 149.00   1.00    1.00    --  105.15  61.00  30.00   31
 47  \w     76.00 151.00   1.00    1.00    --  105.15  61.00-120.00   75
 48  \w     76.00 102.00   1.00    1.00    --  105.15  61.00  30.00   26
 49  \w    105.00 176.00   1.00    1.00    --  105.15 111.00-180.00   71
 50  \w     77.00 172.00   1.00    1.00    --  105.15  61.00-180.00   95
 51  \w     76.00 121.00   1.00    1.00    --  105.15  61.00 150.00   45
 52  \w    123.00 178.00   1.00    1.00    --  105.15 111.00 -60.00   55
 53  \w    117.00 169.00   1.00    1.00    --  105.15  61.00  90.00   52
 54  \w     80.00 106.00   1.00    1.00    --  105.15  61.00  90.00   26
 55  \w    105.00 158.00   1.00    1.00    --  105.15 111.00 120.00   53
 56  \w     34.00 105.00   1.00    1.00    --  105.15-111.00-120.00   71
 57  \w     79.00 149.00   1.00    1.00    --  105.15  61.00 -30.00   70
 58  \w     23.00 106.00   1.00    1.00    --  105.15 -94.00 -90.00   83
 59  \w    105.00 167.00   1.00    1.00    --  105.15 111.00 -90.00   62
 60  \w     76.00 127.00   1.00    1.00    --  105.15  61.00 -60.00   51
 61  \w     77.00 102.00   1.00    1.00    --  105.15  61.00   0.00   25
 62  \w    116.00 176.00   1.00    1.00    --  105.15  61.00   0.00   60
 63  \w     76.00 161.00   1.00    1.00    --  105.15  61.00 -90.00   85
 64  \w     34.00  96.00   1.00    1.00    --  105.15 -94.00 -30.00   62
 65  \w     78.00 137.00   1.00    1.00    --  105.15  61.00-150.00   59
 66  \w     30.00 103.00   1.00    1.00    --  105.15-111.00  60.00   73
 67  \w    119.00 177.00   1.00    1.00    --  105.15  61.00  60.00   58
;
_diffrn_measurement_device 'four-circle diffractometer'
_diffrn_measurement_device_type 'SuperNova, Dual, Cu at home/near, AtlasS2'
_diffrn_measurement_method '\w scans'
_diffrn_orient_matrix_type 'CrysAlisPro convention (1999,Acta A55,543-557)'
_diffrn_orient_matrix_UB_11 0.0723330000
_diffrn_orient_matrix_UB_12 0.0306997000
_diffrn_orient_matrix_UB_13 0.0033782000
_diffrn_orient_matrix_UB_21 -0.0046224000
_diffrn_orient_matrix_UB_22 0.0180686000
_diffrn_orient_matrix_UB_23 0.1448361000
_diffrn_orient_matrix_UB_31 0.0181737000
_diffrn_orient_matrix_UB_32 -0.1175451000
_diffrn_orient_matrix_UB_33 0.0232132000
_diffrn_radiation_monochromator mirror
_diffrn_radiation_probe x-ray
_diffrn_radiation_type 'Cu K\a'
_diffrn_radiation_wavelength 1.54184
_diffrn_reflns_av_R_equivalents 0.0740
_diffrn_reflns_av_unetI/netI 0.0276
_diffrn_reflns_Laue_measured_fraction_full 1.000
_diffrn_reflns_Laue_measured_fraction_max 0.996
_diffrn_reflns_limit_h_max 25
_diffrn_reflns_limit_h_min -25
_diffrn_reflns_limit_k_max 14
_diffrn_reflns_limit_k_min -15
_diffrn_reflns_limit_l_max 13
_diffrn_reflns_limit_l_min -12
_diffrn_reflns_number 47677
_diffrn_reflns_point_group_measured_fraction_full 1.000
_diffrn_reflns_point_group_measured_fraction_max 0.991
_diffrn_reflns_theta_full 67.684
_diffrn_reflns_theta_max 72.750
_diffrn_reflns_theta_min 4.125
_diffrn_source 'micro-focus sealed X-ray tube'
_diffrn_source_type 'SuperNova (Cu) X-ray Source'
_exptl_absorpt_coefficient_mu 11.258
_exptl_absorpt_correction_T_max 0.938
_exptl_absorpt_correction_T_min 0.004
_exptl_absorpt_correction_type gaussian
_exptl_absorpt_process_details
;
CrysAlisPro 1.171.41.105a (Rigaku Oxford Diffraction, 2021)
Numerical absorption correction based on Gaussian integration over
a multifaceted crystal model.
Empirical absorption correction using spherical harmonics
as implemented in SCALE3 ABSPACK scaling algorithm
;
_exptl_crystal_colour 'clear intense orange'
_exptl_crystal_density_diffrn 1.617
_exptl_crystal_description prism
_exptl_crystal_F_000 1312
_exptl_crystal_size_max 0.75
_exptl_crystal_size_mid 0.51
_exptl_crystal_size_min 0.13
_refine_diff_density_max 1.960
_refine_diff_density_min -0.926
_refine_diff_density_rms 0.103
_refine_ls_abs_structure_details
;
 Flack x determined using 2450 quotients [(I+)-(I-)]/[(I+)+(I-)]
 (Parsons, Flack and Wagner, Acta Cryst. B69 (2013) 249-259).
;
_refine_ls_abs_structure_Flack 0.004(10)
_refine_ls_extinction_coef 0.00087(7)
_refine_ls_extinction_expression Fc^*^=kFc[1+0.001xFc^2^\l^3^/sin(2\q)]^-1/4^
_refine_ls_extinction_method 'SHELXL-2018/3 (Sheldrick 2018)'
_refine_ls_goodness_of_fit_ref 1.099
_refine_ls_hydrogen_treatment constr
_refine_ls_matrix_type full
_refine_ls_number_parameters 316
_refine_ls_number_reflns 5359
_refine_ls_number_restraints 1
_refine_ls_restrained_S_all 1.098
_refine_ls_R_factor_all 0.0309
_refine_ls_R_factor_gt 0.0309
_refine_ls_shift/su_max 0.000
_refine_ls_shift/su_mean 0.000
_refine_ls_structure_factor_coef Fsqd
_refine_ls_weighting_details 'w=1/[\s^2^(Fo^2^)+(0.0599P)^2^+0.9067P] where P=(Fo^2^+2Fc^2^)/3'
_refine_ls_weighting_scheme calc
_refine_ls_wR_factor_gt 0.0827
_refine_ls_wR_factor_ref 0.0827
_reflns_Friedel_coverage 0.882
_reflns_Friedel_fraction_full 1.000
_reflns_Friedel_fraction_max 0.986
_reflns_number_gt 5353
_reflns_number_total 5359
_reflns_threshold_expression 'I > 2\s(I)'
_cod_data_source_file d1cc05161j2.cif
_cod_data_source_block wf436_a
_cod_depositor_comments
;
The following automatic conversions were performed:

data item '_exptl_absorpt_correction_type' value 'Gaussian' was
changed to 'gaussian' in accordance with the
/home/data/users/saulius/crontab/automatic-downloads/rss-feeds/RSC/lib/dictionaries/cif_core.dic
dictionary named 'cif_core.dic' version 2.4.2 last updated on
2011-04-26.

Automatic conversion script
Id: cif_fix_values 7556 2019-12-06 15:28:31Z antanas 

 Adding full bibliography for 7129122--7129133.cif.
;
_cod_database_code 7129133
_shelx_shelxl_version_number 2018/3
_audit_contact_author 'Farzaneh Fadaei Tirani'
_chemical_oxdiff_formula 'C29 H36 Au Cl N2 O'
_shelx_space_group_comment
;
The symmetry employed for this shelxl refinement is uniquely defined
by the following loop, which should always be used as a source of
symmetry information in preference to the above space-group names.
They are only intended as comments.
;
_shelx_estimated_absorpt_t_max 0.322
_shelx_estimated_absorpt_t_min 0.043
_reflns_odcompleteness_completeness 99.96
_reflns_odcompleteness_iscentric 1
_reflns_odcompleteness_theta 66.97
_olex2_refinement_description
;
1. Fixed Uiso
 At 1.2 times of:
  All C(H) groups
 At 1.5 times of:
  All C(H,H,H) groups
2.a Ternary CH refined with riding coordinates:
 C14(H14), C17(H17), C26(H26), C29(H29)
2.b Aromatic/amide H refined with riding coordinates:
 C4(H4), C5(H5), C10(H10), C11(H11), C12(H12), C22(H22), C23(H23), C24(H24)
2.c Idealised Me refined as rotating group:
 C15(H15A,H15B,H15C), C16(H16A,H16B,H16C), C18(H18A,H18B,H18C), C19(H19A,H19B,
 H19C), C27(H27A,H27B,H27C), C28(H28A,H28B,H28C), C30(H30A,H30B,H30C), C31(H31A,
 H31B,H31C)
;
_olex2_date_sample_data_collection 2021-04-16
_olex2_submission_special_instructions 'No special instructions were received'
_oxdiff_exptl_absorpt_empirical_details
;
Empirical correction (ABSPACK) includes:
- Absorption correction using spherical harmonics
- Frame scaling
- Detector area scaling
- B-factor correction
;
_oxdiff_exptl_absorpt_empirical_full_max 2.531
_oxdiff_exptl_absorpt_empirical_full_min 0.523

loop_
_space_group_symop_operation_xyz
'x, y, z'
'-x, -y, z+1/2'
'x+1/2, -y+1/2, z'
'-x+1/2, y+1/2, z+1/2'

loop_
_atom_site_label
_atom_site_type_symbol
_atom_site_fract_x
_atom_site_fract_y
_atom_site_fract_z
_atom_site_U_iso_or_equiv
_atom_site_adp_type
_atom_site_occupancy
_atom_site_site_symmetry_order
_atom_site_calc_flag
_atom_site_refinement_flags_posn
_atom_site_refinement_flags_adp
_atom_site_refinement_flags_occupancy
_atom_site_disorder_assembly
_atom_site_disorder_group
Au1 Au 0.48492(2) 0.74051(2) 0.38696(8) 0.02445(12) Uani 1 1 d . . . . .
Cl1 Cl 0.40401(6) 0.86380(13) 0.40768(15) 0.0368(3) Uani 1 1 d . . . . .
O1 O 0.5057(2) 0.4642(4) 0.2909(5) 0.0390(11) Uani 1 1 d . . . . .
N1 N 0.67201(17) 0.5730(3) 0.3691(4) 0.0213(8) Uani 1 1 d . . . . .
N2 N 0.6529(3) 0.7361(4) 0.4268(5) 0.0210(10) Uani 1 1 d . . . . .
C2 C 0.6245(2) 0.6467(4) 0.3843(6) 0.0217(8) Uani 1 1 d . . . . .
C4 C 0.73164(19) 0.6190(4) 0.3994(6) 0.0251(10) Uani 1 1 d . . . . .
H4 H 0.772865 0.585302 0.394976 0.030 Uiso 1 1 calc R U . . .
C5 C 0.7200(3) 0.7190(5) 0.4359(6) 0.0257(11) Uani 1 1 d . . . . .
H5 H 0.751458 0.769534 0.462984 0.031 Uiso 1 1 calc R U . . .
C6 C 0.5572(2) 0.6316(5) 0.3624(5) 0.0240(11) Uani 1 1 d . . . . .
C7 C 0.5323(2) 0.5405(5) 0.3237(5) 0.0298(12) Uani 1 1 d . . . . .
C8 C 0.6628(2) 0.4688(4) 0.3151(5) 0.0235(11) Uani 1 1 d . . . . .
C9 C 0.65401(19) 0.3811(4) 0.3961(6) 0.0251(9) Uani 1 1 d . . . . .
C10 C 0.6421(3) 0.2829(5) 0.3383(6) 0.0340(12) Uani 1 1 d . . . . .
H10 H 0.636917 0.221457 0.390217 0.041 Uiso 1 1 calc R U . . .
C11 C 0.6377(3) 0.2724(5) 0.2075(7) 0.0351(14) Uani 1 1 d . . . . .
H11 H 0.627976 0.205143 0.170716 0.042 Uiso 1 1 calc R U . . .
C12 C 0.6475(2) 0.3610(5) 0.1301(5) 0.0292(11) Uani 1 1 d . . . . .
H12 H 0.645182 0.353196 0.040229 0.035 Uiso 1 1 calc R U . . .
C13 C 0.6607(2) 0.4608(5) 0.1819(5) 0.0253(11) Uani 1 1 d . . . . .
C14 C 0.6544(3) 0.3907(5) 0.5404(5) 0.0288(12) Uani 1 1 d . . . . .
H14 H 0.680543 0.455031 0.563530 0.035 Uiso 1 1 calc R U . . .
C15 C 0.5857(3) 0.4066(7) 0.5920(7) 0.0522(19) Uani 1 1 d . . . . .
H15A H 0.567448 0.472576 0.557244 0.078 Uiso 1 1 calc R U . . .
H15B H 0.587121 0.411174 0.685126 0.078 Uiso 1 1 calc R U . . .
H15C H 0.558489 0.346107 0.566699 0.078 Uiso 1 1 calc R U . . .
C16 C 0.6857(3) 0.2932(6) 0.6049(7) 0.0411(14) Uani 1 1 d . . . . .
H16A H 0.658654 0.230168 0.589991 0.062 Uiso 1 1 calc R U . . .
H16B H 0.689252 0.306112 0.696703 0.062 Uiso 1 1 calc R U . . .
H16C H 0.728969 0.281376 0.569129 0.062 Uiso 1 1 calc R U . . .
C17 C 0.6728(3) 0.5551(5) 0.0928(5) 0.0290(12) Uani 1 1 d . . . . .
H17 H 0.681153 0.619678 0.146203 0.035 Uiso 1 1 calc R U . . .
C18 C 0.6127(3) 0.5759(8) 0.0122(8) 0.056(2) Uani 1 1 d . . . . .
H18A H 0.601185 0.511038 -0.034666 0.083 Uiso 1 1 calc R U . . .
H18B H 0.621613 0.633586 -0.048242 0.083 Uiso 1 1 calc R U . . .
H18C H 0.576535 0.596469 0.067650 0.083 Uiso 1 1 calc R U . . .
C19 C 0.7325(3) 0.5361(6) 0.0085(7) 0.0456(17) Uani 1 1 d . . . . .
H19A H 0.769599 0.516788 0.062057 0.068 Uiso 1 1 calc R U . . .
H19B H 0.742487 0.601222 -0.039033 0.068 Uiso 1 1 calc R U . . .
H19C H 0.723402 0.477996 -0.051328 0.068 Uiso 1 1 calc R U . . .
C20 C 0.6229(2) 0.8385(5) 0.4465(5) 0.0212(10) Uani 1 1 d . . . . .
C21 C 0.6049(2) 0.8686(5) 0.5692(5) 0.0257(11) Uani 1 1 d . . . . .
C22 C 0.5790(2) 0.9703(5) 0.5851(5) 0.0279(11) Uani 1 1 d . . . . .
H22 H 0.567602 0.993849 0.668173 0.033 Uiso 1 1 calc R U . . .
C23 C 0.5696(2) 1.0373(5) 0.4832(6) 0.0295(11) Uani 1 1 d . . . . .
H23 H 0.550786 1.105618 0.496152 0.035 Uiso 1 1 calc R U . . .
C24 C 0.5874(2) 1.0055(4) 0.3611(5) 0.0260(11) Uani 1 1 d . . . . .
H24 H 0.580449 1.052381 0.291378 0.031 Uiso 1 1 calc R U . . .
C25 C 0.6155(2) 0.9056(5) 0.3397(5) 0.0234(10) Uani 1 1 d . . . . .
C26 C 0.6127(2) 0.7946(5) 0.6825(5) 0.0280(11) Uani 1 1 d . . . . .
H26 H 0.625352 0.722362 0.650781 0.034 Uiso 1 1 calc R U . . .
C27 C 0.6661(3) 0.8357(6) 0.7716(6) 0.0401(15) Uani 1 1 d . . . . .
H27A H 0.707115 0.840512 0.724793 0.060 Uiso 1 1 calc R U . . .
H27B H 0.671130 0.786447 0.843390 0.060 Uiso 1 1 calc R U . . .
H27C H 0.654141 0.906398 0.803653 0.060 Uiso 1 1 calc R U . . .
C28 C 0.5483(3) 0.7854(6) 0.7538(6) 0.0350(13) Uani 1 1 d . . . . .
H28A H 0.537391 0.854435 0.791868 0.052 Uiso 1 1 calc R U . . .
H28B H 0.552272 0.731636 0.821048 0.052 Uiso 1 1 calc R U . . .
H28C H 0.514079 0.764289 0.694223 0.052 Uiso 1 1 calc R U . . .
C29 C 0.6353(3) 0.8750(5) 0.2064(5) 0.0267(11) Uani 1 1 d . . . . .
H29 H 0.656979 0.803746 0.210223 0.032 Uiso 1 1 calc R U . . .
C30 C 0.6836(3) 0.9550(5) 0.1526(6) 0.0348(13) Uani 1 1 d . . . . .
H30A H 0.662154 1.023976 0.140681 0.052 Uiso 1 1 calc R U . . .
H30B H 0.699947 0.929282 0.070497 0.052 Uiso 1 1 calc R U . . .
H30C H 0.719960 0.963264 0.212040 0.052 Uiso 1 1 calc R U . . .
C31 C 0.5766(3) 0.8657(7) 0.1182(6) 0.0428(16) Uani 1 1 d . . . . .
H31A H 0.557148 0.936293 0.106222 0.064 Uiso 1 1 calc R U . . .
H31B H 0.544565 0.817571 0.156219 0.064 Uiso 1 1 calc R U . . .
H31C H 0.590469 0.837385 0.035606 0.064 Uiso 1 1 calc R U . . .

loop_
_atom_site_aniso_label
_atom_site_aniso_U_11
_atom_site_aniso_U_22
_atom_site_aniso_U_33
_atom_site_aniso_U_23
_atom_site_aniso_U_13
_atom_site_aniso_U_12
Au1 0.02351(16) 0.02297(17) 0.02685(17) -0.0002(2) -0.00013(10) 0.00231(5)
Cl1 0.0336(5) 0.0365(8) 0.0403(8) 0.0028(6) 0.0032(5) 0.0130(5)
O1 0.0315(18) 0.028(3) 0.058(3) -0.005(2) -0.0049(18) -0.0039(19)
N1 0.0232(15) 0.018(2) 0.022(2) -0.0016(18) 0.0004(14) 0.0005(14)
N2 0.025(2) 0.018(2) 0.020(2) 0.0018(15) 0.0026(16) -0.0029(15)
C2 0.0262(18) 0.020(2) 0.019(2) 0.000(3) -0.002(2) 0.0015(15)
C4 0.0221(17) 0.024(2) 0.030(2) 0.004(3) -0.004(2) -0.0006(16)
C5 0.028(2) 0.020(3) 0.029(3) 0.001(2) -0.0053(19) -0.004(3)
C6 0.0220(18) 0.023(3) 0.027(3) -0.0031(19) -0.0020(16) -0.0003(17)
C7 0.024(2) 0.026(3) 0.039(3) -0.001(3) 0.000(2) 0.003(2)
C8 0.0197(19) 0.018(3) 0.033(3) 0.001(2) 0.0001(17) -0.0005(17)
C9 0.0249(17) 0.020(2) 0.030(2) 0.001(3) 0.002(2) 0.0017(15)
C10 0.039(3) 0.023(3) 0.040(3) 0.007(3) 0.003(2) 0.000(2)
C11 0.041(3) 0.021(3) 0.043(4) -0.009(3) 0.004(3) -0.005(3)
C12 0.032(2) 0.025(3) 0.031(3) -0.006(2) 0.001(2) -0.001(2)
C13 0.022(2) 0.022(3) 0.031(3) 0.000(2) -0.0010(17) 0.0032(19)
C14 0.037(2) 0.022(3) 0.027(3) 0.008(2) 0.003(2) 0.000(2)
C15 0.053(3) 0.065(6) 0.038(3) 0.017(4) 0.020(3) 0.017(4)
C16 0.049(3) 0.031(4) 0.043(3) 0.009(3) -0.007(3) 0.004(3)
C17 0.039(3) 0.023(3) 0.024(3) 0.000(2) 0.001(2) 0.002(2)
C18 0.047(3) 0.068(6) 0.051(4) 0.032(4) -0.007(3) 0.005(3)
C19 0.049(3) 0.038(4) 0.049(4) 0.012(3) 0.018(3) 0.004(3)
C20 0.025(2) 0.013(3) 0.026(2) 0.001(2) 0.0013(18) 0.0017(19)
C21 0.029(2) 0.021(3) 0.027(3) 0.001(2) 0.0012(19) -0.001(2)
C22 0.036(2) 0.021(3) 0.027(2) -0.002(2) 0.0046(19) 0.000(2)
C23 0.032(2) 0.017(3) 0.039(3) 0.000(2) 0.008(2) 0.002(2)
C24 0.033(2) 0.017(2) 0.028(3) 0.003(2) 0.0015(18) -0.0007(18)
C25 0.022(2) 0.023(3) 0.024(2) 0.002(2) -0.0006(16) -0.0017(19)
C26 0.032(2) 0.029(3) 0.023(3) 0.000(2) 0.0013(19) -0.003(2)
C27 0.036(3) 0.055(5) 0.030(3) 0.007(3) -0.006(2) -0.008(3)
C28 0.035(3) 0.036(4) 0.033(3) 0.009(3) -0.001(2) -0.002(3)
C29 0.037(3) 0.020(3) 0.023(2) 0.003(2) -0.001(2) 0.004(2)
C30 0.036(3) 0.032(3) 0.036(3) 0.005(3) 0.006(2) -0.001(2)
C31 0.048(3) 0.058(5) 0.022(3) 0.000(3) -0.003(2) -0.012(3)

loop_
_atom_type_symbol
_atom_type_description
_atom_type_scat_dispersion_real
_atom_type_scat_dispersion_imag
_atom_type_scat_source
C C 0.0181 0.0091 'International Tables Vol C Tables 4.2.6.8 and 6.1.1.4'
H H 0.0000 0.0000 'International Tables Vol C Tables 4.2.6.8 and 6.1.1.4'
Au Au -4.4197 7.2980 'International Tables Vol C Tables 4.2.6.8 and 6.1.1.4'
Cl Cl 0.3639 0.7018 'International Tables Vol C Tables 4.2.6.8 and 6.1.1.4'
N N 0.0311 0.0180 'International Tables Vol C Tables 4.2.6.8 and 6.1.1.4'
O O 0.0492 0.0322 'International Tables Vol C Tables 4.2.6.8 and 6.1.1.4'

loop_
_exptl_crystal_face_index_h
_exptl_crystal_face_index_k
_exptl_crystal_face_index_l
_exptl_crystal_face_perp_dist
-1 0 0 0.0650
1 0 0 0.0538
0 0 1 0.3386
0 0 -1 0.3464
0 -2 -1 0.2595
0 2 1 0.4490
1 -1 2 0.1902
-1 2 -2 0.2080
1 -2 2 0.2481
-1 6 -5 0.2198

loop_
_geom_angle_atom_site_label_1
_geom_angle_atom_site_label_2
_geom_angle_atom_site_label_3
_geom_angle
_geom_angle_site_symmetry_1
_geom_angle_site_symmetry_3
_geom_angle_publ_flag
C6 Au1 Cl1 178.17(16) . . ?
C2 N1 C4 109.1(4) . . ?
C2 N1 C8 124.8(4) . . ?
C4 N1 C8 125.7(4) . . ?
C2 N2 C5 109.0(5) . . ?
C2 N2 C20 127.2(5) . . ?
C5 N2 C20 123.4(5) . . ?
N1 C2 C6 126.6(5) . . ?
N2 C2 N1 107.1(4) . . ?
N2 C2 C6 126.3(5) . . ?
N1 C4 H4 126.4 . . ?
C5 C4 N1 107.3(4) . . ?
C5 C4 H4 126.4 . . ?
N2 C5 H5 126.2 . . ?
C4 C5 N2 107.6(5) . . ?
C4 C5 H5 126.2 . . ?
C2 C6 Au1 127.2(4) . . ?
C7 C6 Au1 109.6(3) . . ?
C7 C6 C2 123.1(5) . . ?
O1 C7 C6 174.6(6) . . ?
C9 C8 N1 119.4(4) . . ?
C13 C8 N1 117.6(5) . . ?
C13 C8 C9 123.0(5) . . ?
C8 C9 C14 122.8(5) . . ?
C10 C9 C8 116.8(6) . . ?
C10 C9 C14 120.3(5) . . ?
C9 C10 H10 119.1 . . ?
C11 C10 C9 121.8(6) . . ?
C11 C10 H10 119.1 . . ?
C10 C11 H11 120.2 . . ?
C10 C11 C12 119.7(6) . . ?
C12 C11 H11 120.2 . . ?
C11 C12 H12 119.4 . . ?
C13 C12 C11 121.2(5) . . ?
C13 C12 H12 119.4 . . ?
C8 C13 C17 123.3(5) . . ?
C12 C13 C8 117.4(5) . . ?
C12 C13 C17 119.3(5) . . ?
C9 C14 H14 108.0 . . ?
C9 C14 C15 111.0(5) . . ?
C9 C14 C16 112.2(5) . . ?
C15 C14 H14 108.0 . . ?
C15 C14 C16 109.6(5) . . ?
C16 C14 H14 108.0 . . ?
C14 C15 H15A 109.5 . . ?
C14 C15 H15B 109.5 . . ?
C14 C15 H15C 109.5 . . ?
H15A C15 H15B 109.5 . . ?
H15A C15 H15C 109.5 . . ?
H15B C15 H15C 109.5 . . ?
C14 C16 H16A 109.5 . . ?
C14 C16 H16B 109.5 . . ?
C14 C16 H16C 109.5 . . ?
H16A C16 H16B 109.5 . . ?
H16A C16 H16C 109.5 . . ?
H16B C16 H16C 109.5 . . ?
C13 C17 H17 108.2 . . ?
C13 C17 C19 111.3(5) . . ?
C18 C17 C13 109.8(5) . . ?
C18 C17 H17 108.2 . . ?
C18 C17 C19 111.0(5) . . ?
C19 C17 H17 108.2 . . ?
C17 C18 H18A 109.5 . . ?
C17 C18 H18B 109.5 . . ?
C17 C18 H18C 109.5 . . ?
H18A C18 H18B 109.5 . . ?
H18A C18 H18C 109.5 . . ?
H18B C18 H18C 109.5 . . ?
C17 C19 H19A 109.5 . . ?
C17 C19 H19B 109.5 . . ?
C17 C19 H19C 109.5 . . ?
H19A C19 H19B 109.5 . . ?
H19A C19 H19C 109.5 . . ?
H19B C19 H19C 109.5 . . ?
C21 C20 N2 119.3(5) . . ?
C21 C20 C25 123.0(5) . . ?
C25 C20 N2 117.6(5) . . ?
C20 C21 C22 117.5(5) . . ?
C20 C21 C26 122.1(5) . . ?
C22 C21 C26 120.5(5) . . ?
C21 C22 H22 119.3 . . ?
C23 C22 C21 121.4(5) . . ?
C23 C22 H22 119.3 . . ?
C22 C23 H23 119.8 . . ?
C22 C23 C24 120.3(5) . . ?
C24 C23 H23 119.8 . . ?
C23 C24 H24 119.5 . . ?
C23 C24 C25 120.9(5) . . ?
C25 C24 H24 119.5 . . ?
C20 C25 C29 123.9(5) . . ?
C24 C25 C20 116.8(5) . . ?
C24 C25 C29 119.3(5) . . ?
C21 C26 H26 108.7 . . ?
C21 C26 C27 110.4(5) . . ?
C21 C26 C28 109.8(5) . . ?
C27 C26 H26 108.7 . . ?
C28 C26 H26 108.7 . . ?
C28 C26 C27 110.4(5) . . ?
C26 C27 H27A 109.5 . . ?
C26 C27 H27B 109.5 . . ?
C26 C27 H27C 109.5 . . ?
H27A C27 H27B 109.5 . . ?
H27A C27 H27C 109.5 . . ?
H27B C27 H27C 109.5 . . ?
C26 C28 H28A 109.5 . . ?
C26 C28 H28B 109.5 . . ?
C26 C28 H28C 109.5 . . ?
H28A C28 H28B 109.5 . . ?
H28A C28 H28C 109.5 . . ?
H28B C28 H28C 109.5 . . ?
C25 C29 H29 108.1 . . ?
C25 C29 C30 110.7(5) . . ?
C25 C29 C31 111.6(5) . . ?
C30 C29 H29 108.1 . . ?
C30 C29 C31 110.1(5) . . ?
C31 C29 H29 108.1 . . ?
C29 C30 H30A 109.5 . . ?
C29 C30 H30B 109.5 . . ?
C29 C30 H30C 109.5 . . ?
H30A C30 H30B 109.5 . . ?
H30A C30 H30C 109.5 . . ?
H30B C30 H30C 109.5 . . ?
C29 C31 H31A 109.5 . . ?
C29 C31 H31B 109.5 . . ?
C29 C31 H31C 109.5 . . ?
H31A C31 H31B 109.5 . . ?
H31A C31 H31C 109.5 . . ?
H31B C31 H31C 109.5 . . ?

loop_
_geom_bond_atom_site_label_1
_geom_bond_atom_site_label_2
_geom_bond_distance
_geom_bond_site_symmetry_2
_geom_bond_publ_flag
Au1 Cl1 2.2849(13) . ?
Au1 C6 2.038(5) . ?
O1 C7 1.156(8) . ?
N1 C2 1.356(6) . ?
N1 C4 1.395(6) . ?
N1 C8 1.437(7) . ?
N2 C2 1.343(7) . ?
N2 C5 1.402(8) . ?
N2 C20 1.441(7) . ?
C2 C6 1.418(6) . ?
C4 H4 0.9500 . ?
C4 C5 1.334(8) . ?
C5 H5 0.9500 . ?
C6 C7 1.317(8) . ?
C8 C9 1.403(8) . ?
C8 C13 1.403(7) . ?
C9 C10 1.395(9) . ?
C9 C14 1.520(8) . ?
C10 H10 0.9500 . ?
C10 C11 1.382(10) . ?
C11 H11 0.9500 . ?
C11 C12 1.391(9) . ?
C12 H12 0.9500 . ?
C12 C13 1.391(8) . ?
C13 C17 1.529(8) . ?
C14 H14 1.0000 . ?
C14 C15 1.529(8) . ?
C14 C16 1.539(8) . ?
C15 H15A 0.9800 . ?
C15 H15B 0.9800 . ?
C15 H15C 0.9800 . ?
C16 H16A 0.9800 . ?
C16 H16B 0.9800 . ?
C16 H16C 0.9800 . ?
C17 H17 1.0000 . ?
C17 C18 1.524(8) . ?
C17 C19 1.533(8) . ?
C18 H18A 0.9800 . ?
C18 H18B 0.9800 . ?
C18 H18C 0.9800 . ?
C19 H19A 0.9800 . ?
C19 H19B 0.9800 . ?
C19 H19C 0.9800 . ?
C20 C21 1.393(8) . ?
C20 C25 1.411(8) . ?
C21 C22 1.393(8) . ?
C21 C26 1.517(8) . ?
C22 H22 0.9500 . ?
C22 C23 1.375(8) . ?
C23 H23 0.9500 . ?
C23 C24 1.392(8) . ?
C24 H24 0.9500 . ?
C24 C25 1.400(8) . ?
C25 C29 1.508(7) . ?
C26 H26 1.0000 . ?
C26 C27 1.534(8) . ?
C26 C28 1.528(8) . ?
C27 H27A 0.9800 . ?
C27 H27B 0.9800 . ?
C27 H27C 0.9800 . ?
C28 H28A 0.9800 . ?
C28 H28B 0.9800 . ?
C28 H28C 0.9800 . ?
C29 H29 1.0000 . ?
C29 C30 1.524(8) . ?
C29 C31 1.527(8) . ?
C30 H30A 0.9800 . ?
C30 H30B 0.9800 . ?
C30 H30C 0.9800 . ?
C31 H31A 0.9800 . ?
C31 H31B 0.9800 . ?
C31 H31C 0.9800 . ?

loop_
_geom_torsion_atom_site_label_1
_geom_torsion_atom_site_label_2
_geom_torsion_atom_site_label_3
_geom_torsion_atom_site_label_4
_geom_torsion
_geom_torsion_site_symmetry_1
_geom_torsion_site_symmetry_2
_geom_torsion_site_symmetry_3
_geom_torsion_site_symmetry_4
_geom_torsion_publ_flag
N1 C2 C6 Au1 179.1(4) . . . . ?
N1 C2 C6 C7 0.3(10) . . . . ?
N1 C4 C5 N2 -0.7(7) . . . . ?
N1 C8 C9 C10 177.0(4) . . . . ?
N1 C8 C9 C14 -0.5(6) . . . . ?
N1 C8 C13 C12 -175.9(4) . . . . ?
N1 C8 C13 C17 4.8(7) . . . . ?
N2 C2 C6 Au1 0.7(9) . . . . ?
N2 C2 C6 C7 -178.1(6) . . . . ?
N2 C20 C21 C22 176.8(5) . . . . ?
N2 C20 C21 C26 -3.3(8) . . . . ?
N2 C20 C25 C24 -178.7(4) . . . . ?
N2 C20 C25 C29 2.0(7) . . . . ?
C2 N1 C4 C5 1.5(7) . . . . ?
C2 N1 C8 C9 -97.2(6) . . . . ?
C2 N1 C8 C13 80.6(6) . . . . ?
C2 N2 C5 C4 -0.4(7) . . . . ?
C2 N2 C20 C21 100.1(7) . . . . ?
C2 N2 C20 C25 -82.4(7) . . . . ?
C4 N1 C2 N2 -1.8(7) . . . . ?
C4 N1 C2 C6 179.6(6) . . . . ?
C4 N1 C8 C9 91.0(6) . . . . ?
C4 N1 C8 C13 -91.2(6) . . . . ?
C5 N2 C2 N1 1.3(7) . . . . ?
C5 N2 C2 C6 180.0(6) . . . . ?
C5 N2 C20 C21 -87.8(7) . . . . ?
C5 N2 C20 C25 89.7(7) . . . . ?
C8 N1 C2 N2 -174.6(5) . . . . ?
C8 N1 C2 C6 6.7(9) . . . . ?
C8 N1 C4 C5 174.3(5) . . . . ?
C8 C9 C10 C11 -1.4(8) . . . . ?
C8 C9 C14 C15 92.8(6) . . . . ?
C8 C9 C14 C16 -144.3(5) . . . . ?
C8 C13 C17 C18 -118.9(6) . . . . ?
C8 C13 C17 C19 117.8(6) . . . . ?
C9 C8 C13 C12 1.8(7) . . . . ?
C9 C8 C13 C17 -177.5(4) . . . . ?
C9 C10 C11 C12 2.3(10) . . . . ?
C10 C9 C14 C15 -84.7(7) . . . . ?
C10 C9 C14 C16 38.3(7) . . . . ?
C10 C11 C12 C13 -1.1(9) . . . . ?
C11 C12 C13 C8 -0.9(8) . . . . ?
C11 C12 C13 C17 178.5(5) . . . . ?
C12 C13 C17 C18 61.8(7) . . . . ?
C12 C13 C17 C19 -61.6(7) . . . . ?
C13 C8 C9 C10 -0.7(7) . . . . ?
C13 C8 C9 C14 -178.2(4) . . . . ?
C14 C9 C10 C11 176.2(6) . . . . ?
C20 N2 C2 N1 174.3(5) . . . . ?
C20 N2 C2 C6 -7.0(10) . . . . ?
C20 N2 C5 C4 -173.7(5) . . . . ?
C20 C21 C22 C23 2.0(8) . . . . ?
C20 C21 C26 C27 110.6(6) . . . . ?
C20 C21 C26 C28 -127.4(6) . . . . ?
C20 C25 C29 C30 -122.8(6) . . . . ?
C20 C25 C29 C31 114.2(6) . . . . ?
C21 C20 C25 C24 -1.3(7) . . . . ?
C21 C20 C25 C29 179.4(5) . . . . ?
C21 C22 C23 C24 -1.6(8) . . . . ?
C22 C21 C26 C27 -69.5(6) . . . . ?
C22 C21 C26 C28 52.5(7) . . . . ?
C22 C23 C24 C25 -0.4(8) . . . . ?
C23 C24 C25 C20 1.8(7) . . . . ?
C23 C24 C25 C29 -178.9(5) . . . . ?
C24 C25 C29 C30 57.9(6) . . . . ?
C24 C25 C29 C31 -65.0(7) . . . . ?
C25 C20 C21 C22 -0.5(8) . . . . ?
C25 C20 C21 C26 179.4(5) . . . . ?
C26 C21 C22 C23 -177.9(5) . . . . ?

loop_
_exptl_oxdiff_crystal_face_indexfrac_h
_exptl_oxdiff_crystal_face_indexfrac_k
_exptl_oxdiff_crystal_face_indexfrac_l
_exptl_oxdiff_crystal_face_x
_exptl_oxdiff_crystal_face_y
_exptl_oxdiff_crystal_face_z
-1.0000 0.0000 -0.0000 -0.0723 0.0046 -0.0182
1.0000 -0.0000 0.0000 0.0723 -0.0046 0.0182
-0.0000 0.0000 1.0000 0.0034 0.1448 0.0232
0.0000 -0.0000 -1.0000 -0.0034 -0.1448 -0.0232
-0.0000 -2.0000 -1.0000 -0.0648 -0.1810 0.2119
0.0000 2.0000 1.0000 0.0648 0.1810 -0.2119
1.0000 -1.0000 2.0000 0.0484 0.2670 0.1821
-1.0000 2.0000 -2.0000 -0.0177 -0.2489 -0.2997
1.0000 -2.0000 2.0000 0.0177 0.2489 0.2997
-0.9999 6.0000 -5.0000 0.0950 -0.6111 -0.8395
